data_9013087
loop_
_publ_author_name
'Ishmaev, S. N.'
'Sadikov, I. P.'
'Chernyshev, A. A.'
'Vindryevsky, B. A.'
'Sukhoparov, V. A.'
'Telepnev, A. S.'
'Kobelyev, G. V.'

_publ_section_title
;
 Neutron structural investigations of solid para-hydrogen at pressures
 up to 24 kbar
 Sample: at P = .94 GPa & T = 16.5 K
 Note: known as para-hydrogen
;
_journal_name_full 'Zhurnal Eksperimental'noi i Teoreticheskoi Fiziki'
_journal_page_first 394
_journal_page_last 403
_journal_volume 84
_journal_year 1983
_chemical_compound_source Synthetic
_chemical_formula_sum H2
_chemical_name_common Hydrogen
_chemical_name_mineral Hydrogen
_space_group_IT_number 194
_symmetry_space_group_name_Hall '-P 6c 2c'
_symmetry_space_group_name_H-M 'P 63/m m c'
_cell_angle_alpha 90
_cell_angle_beta 90
_cell_angle_gamma 120
_cell_length_a 3.059
_cell_length_b 3.059
_cell_length_c 4.993
_cell_formula_units_Z 2
_cell_volume 40.462
_database_code_amcsd 0015888
_diffrn_ambient_pressure 9.4e+05
_diffrn_ambient_temperature 16.5
_exptl_crystal_density_diffrn 0.165
_cod_database_code 9013087

loop_
_space_group_symop_operation_xyz
x,y,z
-x,-x+y,1/2+z
x,x-y,1/2-z
-x+y,-x,1/2-z
x-y,x,1/2+z
-y,-x,z
y,x,-z
y,-x+y,-z
-y,x-y,z
x-y,-y,1/2+z
-x+y,y,1/2-z
x,y,1/2-z
-x,-y,1/2+z
x,x-y,z
-x,-x+y,-z
x-y,x,-z
-x+y,-x,z
y,x,1/2+z
-y,-x,1/2-z
-y,x-y,1/2-z
y,-x+y,1/2+z
-x+y,y,z
x-y,-y,-z
-x,-y,-z

loop_
_atom_site_label
_atom_site_fract_x
_atom_site_fract_y
_atom_site_fract_z
H 0.33333 0.66667 0.12300

loop_
_cod_related_entry_id
_cod_related_entry_database
_cod_related_entry_code
1 ChemSpider 762
2 AMCSD 0015888
